data_1576250
loop_
_publ_author_name
'Pospisil, Petr'
'Motornov, Vladimir'
'Michal, Ond\<rej'
'Wohlr\'abov\'a, Lucie'
'Boh\'a\<cov\'a, So\<na'
'Slanina, Tom\'a\<s'
'Tar\'abek, J\'an'
'Klepet\'a\<rov\'a, Blanka'
'Beier, Petr'

_publ_section_title
;
 Photochemical Cu(III)-mediated trifluoromethylation of (hetero)arenes and
 biomolecules
;
_journal_name_full 'Chemical Science'
_journal_paper_doi 10.1039/D5SC07405C
_journal_year 2025
_chemical_formula_moiety 'C10 H11 F3 N4 O2'
_chemical_formula_sum 'C10 H11 F3 N4 O2'
_chemical_formula_weight 276.22
_chemical_name_systematic 3-methyl-7-propyl-8-(trifluoromethyl)-3,7-dihydro-1/H/-purine-2,6-dione
_space_group_crystal_system monoclinic
_space_group_IT_number 14
_space_group_name_Hall '-P 2ybc'
_space_group_name_H-M_alt 'P 1 21/c 1'
_atom_sites_solution_hydrogens difmap
_atom_sites_solution_primary other
_audit_update_record
;
2025-07-22 deposited with the CCDC.	2025-11-10 downloaded from the CCDC.
;
_cell_angle_alpha 90
_cell_angle_beta 98.285(2)
_cell_angle_gamma 90
_cell_formula_units_Z 4
_cell_length_a 9.6718(2)
_cell_length_b 7.81519(14)
_cell_length_c 15.5844(4)
_cell_measurement_reflns_used 3721
_cell_measurement_temperature 100
_cell_measurement_theta_max 76.7490
_cell_measurement_theta_min 4.5970
_cell_volume 1165.68(4)
_computing_cell_refinement 'CrysAlisPro 1.171.43.136a (Rigaku OD, 2024)'
_computing_data_collection 'CrysAlisPro 1.171.43.136a (Rigaku OD, 2024)'
_computing_data_reduction 'CrysAlisPro 1.171.43.136a (Rigaku OD, 2024)'
_computing_molecular_graphics 'CAMERON (Watkin et al., 1996)'
_computing_publication_material 'CRYSTALS (Betteridge et al., 2003)'
_computing_structure_refinement 'CRYSTALS (Betteridge et al., 2003)'
_computing_structure_solution 'Superflip (Palatinus & Chapuis, 2007)'
_diffrn_ambient_temperature 100
_diffrn_measured_fraction_theta_full 0.996
_diffrn_measured_fraction_theta_max 0.977
_diffrn_measurement_device 'four-circle diffractometer'
_diffrn_measurement_device_type 'ROD, Synergy Custom system, HyPix'
_diffrn_radiation_monochromator mirror
_diffrn_radiation_probe x-ray
_diffrn_radiation_type 'Cu K\a'
_diffrn_radiation_wavelength 1.54184
_diffrn_reflns_av_R_equivalents 0.040
_diffrn_reflns_av_unetI/netI 0.064
_diffrn_reflns_limit_h_max 11
_diffrn_reflns_limit_h_min -12
_diffrn_reflns_limit_k_max 7
_diffrn_reflns_limit_k_min -9
_diffrn_reflns_limit_l_max 19
_diffrn_reflns_limit_l_min -19
_diffrn_reflns_number 8456
_diffrn_reflns_theta_full 74.097
_diffrn_reflns_theta_max 77.997
_diffrn_reflns_theta_min 4.620
_diffrn_standards_number 0
_exptl_absorpt_coefficient_mu 1.270
_exptl_absorpt_correction_T_max 1.00
_exptl_absorpt_correction_T_min 0.87
_exptl_absorpt_correction_type gaussian
_exptl_absorpt_process_details
; 
 Gaussian Integration (Busing and Levy, 1957) 
;
_exptl_crystal_colour colourless
_exptl_crystal_density_diffrn 1.574
_exptl_crystal_density_meas ?
_exptl_crystal_density_method 'not measured'
_exptl_crystal_description prism
_exptl_crystal_F_000 568
_exptl_crystal_size_max 0.105
_exptl_crystal_size_mid 0.035
_exptl_crystal_size_min 0.027
_refine_diff_density_max 0.37
_refine_diff_density_min -0.42
_refine_ls_extinction_coef 51(8)
_refine_ls_extinction_method 'Larson (1970), Equation 22'
_refine_ls_goodness_of_fit_ref 0.9849
_refine_ls_hydrogen_treatment constr
_refine_ls_matrix_type full
_refine_ls_number_parameters 173
_refine_ls_number_reflns 2433
_refine_ls_number_restraints 0
_refine_ls_R_factor_all 0.0573
_refine_ls_R_factor_gt 0.0463
_refine_ls_shift/su_max 0.0003907
_refine_ls_shift/su_mean 0.0000598
_refine_ls_structure_factor_coef Fsqd
_refine_ls_weighting_details
;
 Method= Modified Sheldrick 
 w=1/[\s^2^(F^2^) + ( 0.09P)^2^ + 0.41P] 
 ,where P=(max(Fo^2^,0) + 2Fc^2^)/3 
;
_refine_ls_weighting_scheme calc
_refine_ls_wR_factor_all 0.1326
_refine_ls_wR_factor_gt 0.1240
_refine_ls_wR_factor_ref 0.1326
_reflns_limit_h_max 12
_reflns_limit_h_min -12
_reflns_limit_k_max 9
_reflns_limit_k_min 0
_reflns_limit_l_max 19
_reflns_limit_l_min 0
_reflns_number_gt 1991
_reflns_number_total 2433
_reflns_threshold_expression I>2.0\s(I)
_oxford_diffrn_Wilson_B_factor 1.51
_oxford_diffrn_Wilson_scale 0.09
_oxford_refine_ls_scale 2.88(6)
_cod_data_source_file d5sc07405c2.cif
_cod_data_source_block I_CCDC1
_cod_depositor_comments
;
The following automatic conversions were performed:

data item '_exptl_crystal_density_meas' value 'not measured' was
changed to '?' -- the value is perceived as not measured.

Automatic conversion script
Id: cif_fix_values 8170 2020-07-09 18:12:32Z antanas 
;
_cod_original_sg_symbol_H-M 'P 21/c'
_cod_database_code 1576250
_oxford_refine_reflns_threshold_expression I>-3.0\s(I)
_refine_ls_r_factor_ref 0.0573
_reflns_number_all 2433

loop_
_symmetry_equiv_pos_as_xyz
x,y,z
-x,-y,-z
x,-y+1/2,z+1/2
-x,y+1/2,-z+1/2

loop_
_atom_site_label
_atom_site_type_symbol
_atom_site_fract_x
_atom_site_fract_y
_atom_site_fract_z
_atom_site_U_iso_or_equiv
_atom_site_occupancy
_atom_site_adp_type
_atom_site_refinement_flags_posn
_atom_site_refinement_flags_adp
_atom_site_refinement_flags_occupancy
_atom_site_disorder_assembly
_atom_site_disorder_group
_atom_site_attached_hydrogens
F1 F 0.53394(12) 0.64018(14) 0.56869(8) 0.0238 1.0000 Uani . . . . . .
C2 C 0.6736(2) 0.6264(2) 0.58275(12) 0.0180 1.0000 Uani . . . . . .
F3 F 0.70656(13) 0.49655(13) 0.53305(8) 0.0247 1.0000 Uani . . . . . .
F4 F 0.71059(14) 0.58044(15) 0.66497(8) 0.0283 1.0000 Uani . . . . . .
C5 C 0.74377(18) 0.7903(2) 0.56387(11) 0.0151 1.0000 Uani . . . . . .
N6 N 0.73263(16) 0.86177(18) 0.48372(10) 0.0153 1.0000 Uani . . . . . .
C7 C 0.80664(19) 1.0134(2) 0.49596(11) 0.0147 1.0000 Uani . . . . . .
C8 C 0.85700(18) 1.0201(2) 0.58315(11) 0.0143 1.0000 Uani . . . . . .
N9 N 0.81737(16) 0.88089(18) 0.62593(10) 0.0151 1.0000 Uani . . . . . .
N10 N 0.93792(16) 1.15228(17) 0.62062(10) 0.0149 1.0000 Uani . . . . . .
C11 C 0.96792(19) 1.2860(2) 0.56901(12) 0.0154 1.0000 Uani . . . . . .
O12 O 1.03573(15) 1.41104(16) 0.59864(9) 0.0201 1.0000 Uani . . . . . .
N13 N 0.91806(16) 1.27358(18) 0.48133(10) 0.0156 1.0000 Uani . . . . . .
C14 C 0.83524(19) 1.1458(2) 0.43671(12) 0.0155 1.0000 Uani . . . . . .
O15 O 0.79675(15) 1.15305(16) 0.35891(9) 0.0207 1.0000 Uani . . . . . .
C16 C 0.9883(2) 1.1533(2) 0.71411(12) 0.0188 1.0000 Uani . . . . . .
C17 C 0.65196(19) 0.8042(2) 0.40112(11) 0.0173 1.0000 Uani . . . . . .
C18 C 0.5139(2) 0.9002(3) 0.37988(13) 0.0228 1.0000 Uani . . . . . .
C19 C 0.4342(2) 0.8420(3) 0.29394(13) 0.0257 1.0000 Uani . . . . . .
H163 H 1.0650 1.2332 0.7268 0.0286 1.0000 Uiso R . . . . .
H162 H 1.0217 1.0392 0.7310 0.0289 1.0000 Uiso R . . . . .
H161 H 0.9115 1.1817 0.7449 0.0292 1.0000 Uiso R . . . . .
H171 H 0.7106 0.8251 0.3570 0.0216 1.0000 Uiso R . . . . .
H172 H 0.6350 0.6803 0.4054 0.0216 1.0000 Uiso R . . . . .
H181 H 0.5343 1.0229 0.3767 0.0272 1.0000 Uiso R . . . . .
H182 H 0.4577 0.8773 0.4262 0.0282 1.0000 Uiso R . . . . .
H193 H 0.3504 0.9079 0.2805 0.0395 1.0000 Uiso R . . . . .
H192 H 0.4915 0.8597 0.2480 0.0398 1.0000 Uiso R . . . . .
H191 H 0.4117 0.7220 0.2947 0.0395 1.0000 Uiso R . . . . .
H131 H 0.9307 1.3640 0.4513 0.0207 1.0000 Uiso R . . . . .

loop_
_atom_site_aniso_label
_atom_site_aniso_U_11
_atom_site_aniso_U_22
_atom_site_aniso_U_33
_atom_site_aniso_U_23
_atom_site_aniso_U_13
_atom_site_aniso_U_12
F1 0.0158(6) 0.0220(5) 0.0340(7) -0.0025(5) 0.0051(4) -0.0040(4)
C2 0.0189(9) 0.0143(8) 0.0202(9) -0.0004(6) 0.0011(7) -0.0025(6)
F3 0.0262(6) 0.0130(5) 0.0355(7) -0.0043(4) 0.0058(5) -0.0007(4)
F4 0.0346(7) 0.0251(6) 0.0229(6) 0.0074(5) -0.0033(5) -0.0130(5)
C5 0.0151(8) 0.0128(7) 0.0174(8) -0.0014(6) 0.0025(6) -0.0012(6)
N6 0.0172(7) 0.0127(6) 0.0159(7) -0.0010(5) 0.0019(6) -0.0009(5)
C7 0.0145(8) 0.0132(7) 0.0163(8) -0.0017(6) 0.0024(6) -0.0022(6)
C8 0.0150(8) 0.0122(7) 0.0160(8) -0.0007(6) 0.0033(6) 0.0001(6)
N9 0.0152(7) 0.0128(6) 0.0171(7) 0.0005(5) 0.0016(5) -0.0015(5)
N10 0.0182(8) 0.0111(6) 0.0146(7) -0.0010(5) 0.0003(5) -0.0017(5)
C11 0.0167(8) 0.0117(7) 0.0179(8) 0.0005(6) 0.0030(6) 0.0009(6)
O12 0.0265(7) 0.0131(6) 0.0198(6) -0.0003(5) 0.0005(5) -0.0057(5)
N13 0.0202(8) 0.0116(6) 0.0149(7) 0.0005(5) 0.0023(6) -0.0015(5)
C14 0.0164(8) 0.0152(7) 0.0155(8) -0.0003(6) 0.0042(6) 0.0009(6)
O15 0.0258(7) 0.0217(6) 0.0140(6) 0.0002(5) 0.0012(5) -0.0025(5)
C16 0.0229(9) 0.0185(8) 0.0145(8) -0.0015(6) 0.0007(7) -0.0041(7)
C17 0.0178(9) 0.0171(8) 0.0162(8) -0.0029(6) -0.0004(6) -0.0016(6)
C18 0.0187(10) 0.0270(9) 0.0221(9) -0.0050(7) 0.0012(7) 0.0024(7)
C19 0.0214(10) 0.0330(10) 0.0214(9) -0.0038(8) -0.0011(7) 0.0001(8)

loop_
_atom_type_symbol
_atom_type_scat_dispersion_real
_atom_type_scat_dispersion_imag
_atom_type_scat_Cromer_Mann_a1
_atom_type_scat_Cromer_Mann_b1
_atom_type_scat_Cromer_Mann_a2
_atom_type_scat_Cromer_Mann_b2
_atom_type_scat_Cromer_Mann_a3
_atom_type_scat_Cromer_Mann_b3
_atom_type_scat_Cromer_Mann_a4
_atom_type_scat_Cromer_Mann_b4
_atom_type_scat_Cromer_Mann_c
_atom_type_scat_source
C 0.0181 0.0091 2.3100 20.8439 1.0200 10.2075 1.5886 0.5687 0.8650 51.6512 0.2156 'International Tables Vol C 4.2.6.8 and 6.1.1.4'
H 0.0000 0.0000 0.4930 10.5109 0.3229 26.1257 0.1402 3.1424 0.0408 57.7998 0.0030 'International Tables Vol C 4.2.6.8 and 6.1.1.4'
N 0.0311 0.0180 12.2126 0.0057 3.1322 9.8933 2.0125 28.9975 1.1663 0.5826 -11.5290 'International Tables Vol C 4.2.6.8 and 6.1.1.4'
O 0.0492 0.0322 3.0485 13.2771 2.2868 5.7011 1.5463 0.3239 0.8670 32.9089 0.2508 'International Tables Vol C 4.2.6.8 and 6.1.1.4'
F 0.0727 0.0534 3.5392 10.2825 2.6412 4.2944 1.5170 0.2615 1.0243 26.1476 0.2776 'International Tables Vol C 4.2.6.8 and 6.1.1.4'

loop_
_geom_angle_atom_site_label_1
_geom_angle_site_symmetry_1
_geom_angle_atom_site_label_2
_geom_angle_site_symmetry_2
_geom_angle_atom_site_label_3
_geom_angle_site_symmetry_3
_geom_angle
_geom_angle_publ_flag
F1 . C2 . F3 . 106.47(14) yes
F1 . C2 . F4 . 107.68(15) yes
F3 . C2 . F4 . 107.39(15) yes
F1 . C2 . C5 . 111.89(14) yes
F3 . C2 . C5 . 112.42(15) yes
F4 . C2 . C5 . 110.72(15) yes
C2 . C5 . N6 . 123.62(16) yes
C2 . C5 . N9 . 121.72(16) yes
N6 . C5 . N9 . 114.60(15) yes
C5 . N6 . C7 . 104.73(14) yes
C5 . N6 . C17 . 129.69(15) yes
C7 . N6 . C17 . 125.42(15) yes
N6 . C7 . C8 . 105.74(15) yes
N6 . C7 . C14 . 132.10(16) yes
C8 . C7 . C14 . 122.16(15) yes
C7 . C8 . N9 . 111.65(15) yes
C7 . C8 . N10 . 123.14(16) yes
N9 . C8 . N10 . 125.21(16) yes
C8 . N9 . C5 . 103.29(15) yes
C8 . N10 . C11 . 118.56(15) yes
C8 . N10 . C16 . 120.85(14) yes
C11 . N10 . C16 . 120.57(14) yes
N10 . C11 . O12 . 122.05(16) yes
N10 . C11 . N13 . 116.80(15) yes
O12 . C11 . N13 . 121.15(16) yes
C11 . N13 . C14 . 129.23(15) yes
C11 . N13 . H131 . 114.8 no
C14 . N13 . H131 . 115.4 no
C7 . C14 . N13 . 110.06(15) yes
C7 . C14 . O15 . 127.80(16) yes
N13 . C14 . O15 . 122.14(16) yes
N10 . C16 . H163 . 109.9 no
N10 . C16 . H162 . 108.3 no
H163 . C16 . H162 . 108.8 no
N10 . C16 . H161 . 108.9 no
H163 . C16 . H161 . 111.8 no
H162 . C16 . H161 . 109.0 no
N6 . C17 . C18 . 112.03(15) yes
N6 . C17 . H171 . 106.2 no
C18 . C17 . H171 . 110.3 no
N6 . C17 . H172 . 108.2 no
C18 . C17 . H172 . 110.4 no
H171 . C17 . H172 . 109.6 no
C17 . C18 . C19 . 111.20(16) yes
C17 . C18 . H181 . 108.4 no
C19 . C18 . H181 . 109.2 no
C17 . C18 . H182 . 108.1 no
C19 . C18 . H182 . 109.3 no
H181 . C18 . H182 . 110.6 no
C18 . C19 . H193 . 109.8 no
C18 . C19 . H192 . 109.6 no
H193 . C19 . H192 . 108.4 no
C18 . C19 . H191 . 111.6 no
H193 . C19 . H191 . 109.9 no
H192 . C19 . H191 . 107.5 no

loop_
_geom_bond_atom_site_label_1
_geom_bond_site_symmetry_1
_geom_bond_atom_site_label_2
_geom_bond_site_symmetry_2
_geom_bond_distance
_geom_bond_publ_flag
F1 . C2 . 1.342(2) yes
C2 . F3 . 1.342(2) yes
C2 . F4 . 1.329(2) yes
C2 . C5 . 1.499(2) yes
C5 . N6 . 1.358(2) yes
C5 . N9 . 1.321(2) yes
N6 . C7 . 1.383(2) yes
N6 . C17 . 1.476(2) yes
C7 . C8 . 1.377(2) yes
C7 . C14 . 1.440(2) yes
C8 . N9 . 1.359(2) yes
C8 . N10 . 1.375(2) yes
N10 . C11 . 1.375(2) yes
N10 . C16 . 1.468(2) yes
C11 . O12 . 1.229(2) yes
C11 . N13 . 1.385(2) yes
N13 . C14 . 1.401(2) yes
N13 . H131 . 0.866 no
C14 . O15 . 1.217(2) yes
C16 . H163 . 0.968 no
C16 . H162 . 0.971 no
C16 . H161 . 0.966 no
C17 . C18 . 1.526(3) yes
C17 . H171 . 0.966 no
C17 . H172 . 0.986 no
C18 . C19 . 1.516(3) yes
C18 . H181 . 0.982 no
C18 . H182 . 0.981 no
C19 . H193 . 0.958 no
C19 . H192 . 0.977 no
C19 . H191 . 0.963 no

loop_
_geom_hbond_atom_site_label_D
_geom_hbond_site_symmetry_D
_geom_hbond_atom_site_label_H
_geom_hbond_site_symmetry_H
_geom_hbond_atom_site_label_A
_geom_hbond_site_symmetry_A
_geom_hbond_angle_DHA
_geom_hbond_distance_DH
_geom_hbond_distance_HA
_geom_hbond_distance_DA
_geom_hbond_publ_flag
C16 . H161 . O15 3_575 154 0.97 2.57 3.467(3) yes
N13 . H131 . O12 2_786 171 0.87 1.97 2.826(3) yes
